data_4113257
loop_
_publ_author_name
'Tony K. M. Shing'
'Connie S. K. Kwong'
'Aries W. C. Cheung'
'Stanton H.-L. Kok'
'Zhifeng Yu'
'Jianmei Li'
'Christopher H. K. Cheng'

_publ_section_title
;
 Facile, Efficient, and Enantiospecific Syntheses of 1,1'-N-Linked
 Pseudodisaccharides as a New Class of Glycosidase Inhibitors
;
_journal_name_full 'Journal of the American Chemical Society'
_journal_page_first 15990
_journal_page_last 15992
_journal_paper_doi 10.1021/ja0470158
_journal_volume 126
_journal_year 2004
_chemical_formula_sum 'C13 H20 Cl N O5'
_chemical_formula_weight 305.75
_chemical_name_systematic
; 
 ? 
;
_space_group_IT_number 20
_symmetry_cell_setting orthorhombic
_symmetry_space_group_name_Hall 'C 2c 2'
_symmetry_space_group_name_H-M 'C 2 2 21'
_atom_sites_solution_hydrogens geom
_atom_sites_solution_primary direct
_atom_sites_solution_secondary difmap
_audit_creation_method SHELXL-97
_cell_angle_alpha 90.00
_cell_angle_beta 90.00
_cell_angle_gamma 90.00
_cell_formula_units_Z 16
_cell_length_a 10.730(5)
_cell_length_b 10.766(5)
_cell_length_c 52.83(2)
_cell_measurement_temperature 293(2)
_cell_volume 6103(5)
_computing_cell_refinement 'Bruker SMART CCD Diffractometer'
_computing_data_collection 'Bruker SMART CCD Diffractometer'
_computing_data_reduction 'Bruker SMART CCD Diffractometer'
_computing_molecular_graphics 'Siemens SHELXTL'
_computing_publication_material 'Siemens SHELXTL'
_computing_structure_refinement 'SHELXL-97 (Sheldrick, 1997)'
_computing_structure_solution 'SHELXS-97 (Sheldrick, 1990)'
_diffrn_ambient_temperature 293(2)
_diffrn_measured_fraction_theta_full 0.990
_diffrn_measured_fraction_theta_max 0.990
_diffrn_measurement_device_type 'Bruker SMART CCD Diffractometer'
_diffrn_measurement_method 'omega scan'
_diffrn_radiation_monochromator graphite
_diffrn_radiation_source 'fine-focus sealed tube'
_diffrn_radiation_type MoK\a
_diffrn_radiation_wavelength 0.71073
_diffrn_reflns_av_R_equivalents 0.0436
_diffrn_reflns_av_sigmaI/netI 0.0419
_diffrn_reflns_limit_h_max 11
_diffrn_reflns_limit_h_min -14
_diffrn_reflns_limit_k_max 14
_diffrn_reflns_limit_k_min -13
_diffrn_reflns_limit_l_max 65
_diffrn_reflns_limit_l_min -69
_diffrn_reflns_number 20365
_diffrn_reflns_theta_full 28.04
_diffrn_reflns_theta_max 28.04
_diffrn_reflns_theta_min 0.77
_exptl_absorpt_coefficient_mu 0.268
_exptl_absorpt_correction_T_max 1.0000
_exptl_absorpt_correction_T_min 0.5902
_exptl_absorpt_correction_type SADABS
_exptl_crystal_colour Colorless
_exptl_crystal_density_diffrn 1.331
_exptl_crystal_description Block
_exptl_crystal_F_000 2592
_exptl_crystal_size_max 0.47
_exptl_crystal_size_mid 0.34
_exptl_crystal_size_min 0.31
_refine_diff_density_max 0.408
_refine_diff_density_min -0.313
_refine_diff_density_rms 0.053
_refine_ls_abs_structure_details 'Flack H D (1983), Acta Cryst. A39, 876-881'
_refine_ls_abs_structure_Flack -0.05(7)
_refine_ls_extinction_coef 0.00024(16)
_refine_ls_extinction_expression Fc^*^=kFc[1+0.001xFc^2^\l^3^/sin(2\q)]^-1/4^
_refine_ls_extinction_method SHELXL
_refine_ls_goodness_of_fit_ref 1.075
_refine_ls_hydrogen_treatment mixed
_refine_ls_matrix_type full
_refine_ls_number_parameters 362
_refine_ls_number_reflns 7295
_refine_ls_number_restraints 0
_refine_ls_restrained_S_all 1.075
_refine_ls_R_factor_all 0.0612
_refine_ls_R_factor_gt 0.0523
_refine_ls_shift/su_max 0.104
_refine_ls_shift/su_mean 0.014
_refine_ls_structure_factor_coef Fsqd
_refine_ls_weighting_details 'calc w=1/[\s^2^(Fo^2^)+(0.0741P)^2^+3.3946P] where P=(Fo^2^+2Fc^2^)/3'
_refine_ls_weighting_scheme calc
_refine_ls_wR_factor_gt 0.1403
_refine_ls_wR_factor_ref 0.1450
_reflns_number_gt 6236
_reflns_number_total 7295
_reflns_threshold_expression >2sigma(I)
_cod_data_source_file ja0470158si20040520_095702.cif
_cod_data_source_block 014
_cod_original_cell_volume 6103(4)
_cod_database_code 4113257

loop_
_symmetry_equiv_pos_as_xyz
'x, y, z'
'-x, -y, z+1/2'
'-x, y, -z+1/2'
'x, -y, -z'
'x+1/2, y+1/2, z'
'-x+1/2, -y+1/2, z+1/2'
'-x+1/2, y+1/2, -z+1/2'
'x+1/2, -y+1/2, -z'

loop_
_atom_site_label
_atom_site_type_symbol
_atom_site_fract_x
_atom_site_fract_y
_atom_site_fract_z
_atom_site_U_iso_or_equiv
_atom_site_adp_type
_atom_site_occupancy
_atom_site_symmetry_multiplicity
_atom_site_calc_flag
_atom_site_refinement_flags
N2 N 0.6804(2) 0.8134(2) 0.10654(5) 0.0462(6) Uani 1 1 d .
N1 N 0.8132(3) 0.1805(2) 0.14339(5) 0.0462(6) Uani 1 1 d .
Cl1 Cl 0.46421(7) 0.40832(9) 0.074080(19) 0.0634(2) Uani 1 1 d .
O1 O 0.77320(17) 0.27725(18) 0.10672(3) 0.0382(4) Uani 1 1 d .
O2 O 0.6524(2) 0.3170(2) 0.14073(4) 0.0557(6) Uani 1 1 d .
O3 O 0.7550(2) 0.1611(2) 0.00699(4) 0.0550(6) Uani 1 1 d .
O4 O 0.8311(2) 0.33742(18) 0.02819(4) 0.0452(5) Uani 1 1 d .
O5 O 0.87753(18) 0.46577(19) 0.07570(4) 0.0460(5) Uani 1 1 d .
H5A H 0.9150 0.4860 0.0628 0.069 Uiso 1 1 calc R
C1 C 0.6951(2) 0.3611(2) 0.09235(5) 0.0356(5) Uani 1 1 d .
H1A H 0.6739 0.4339 0.1026 0.043 Uiso 1 1 calc R
C2 C 0.5769(2) 0.2917(3) 0.08480(6) 0.0397(6) Uani 1 1 d .
H2A H 0.5432 0.2496 0.0998 0.048 Uiso 1 1 calc R
C3 C 0.5979(3) 0.1976(2) 0.06445(5) 0.0397(6) Uani 1 1 d .
H3A H 0.5362 0.1388 0.0614 0.048 Uiso 1 1 calc R
C4 C 0.6996(3) 0.1945(2) 0.05069(5) 0.0368(6) Uani 1 1 d .
C5 C 0.7239(3) 0.1004(3) 0.03022(6) 0.0496(7) Uani 1 1 d .
H5B H 0.7919 0.0465 0.0353 0.059 Uiso 1 1 calc R
H5C H 0.6503 0.0494 0.0278 0.059 Uiso 1 1 calc R
C6 C 0.8556(3) 0.2476(3) 0.00885(6) 0.0536(8) Uani 1 1 d .
C7 C 0.8036(2) 0.2887(2) 0.05289(5) 0.0350(5) Uani 1 1 d .
H7A H 0.8780 0.2489 0.0600 0.042 Uiso 1 1 calc R
C8 C 0.7678(2) 0.4006(2) 0.06904(5) 0.0336(5) Uani 1 1 d .
H8A H 0.7150 0.4557 0.0589 0.040 Uiso 1 1 calc R
C9 C 0.9795(4) 0.1817(5) 0.01368(9) 0.0793(13) Uani 1 1 d .
H9A H 0.9747 0.1364 0.0293 0.119 Uiso 1 1 calc R
H9B H 1.0451 0.2421 0.0147 0.119 Uiso 1 1 calc R
H9C H 0.9964 0.1252 0.0001 0.119 Uiso 1 1 calc R
C10 C 0.8541(5) 0.3194(5) -0.01554(7) 0.0786(13) Uani 1 1 d .
H10A H 0.7746 0.3590 -0.0175 0.118 Uiso 1 1 calc R
H10B H 0.8682 0.2637 -0.0294 0.118 Uiso 1 1 calc R
H10C H 0.9185 0.3813 -0.0152 0.118 Uiso 1 1 calc R
C11 C 0.7412(3) 0.2620(3) 0.13146(5) 0.0378(6) Uani 1 1 d .
C12 C 0.7885(4) 0.1517(3) 0.16987(6) 0.0665(10) Uani 1 1 d .
H12A H 0.7152 0.1954 0.1753 0.100 Uiso 1 1 calc R
H12B H 0.8583 0.1769 0.1800 0.100 Uiso 1 1 calc R
H12C H 0.7755 0.0640 0.1717 0.100 Uiso 1 1 calc R
C13 C 0.9216(4) 0.1206(4) 0.13201(8) 0.0712(11) Uani 1 1 d .
H13A H 0.9291 0.1461 0.1147 0.107 Uiso 1 1 calc R
H13B H 0.9117 0.0320 0.1328 0.107 Uiso 1 1 calc R
H13C H 0.9954 0.1442 0.1411 0.107 Uiso 1 1 calc R
Cl2 Cl 0.90834(10) 0.46442(7) 0.175888(19) 0.0633(2) Uani 1 1 d .
O6 O 0.77713(18) 0.77308(16) 0.14323(3) 0.0377(4) Uani 1 1 d .
O7 O 0.8165(2) 0.6524(2) 0.10920(4) 0.0555(6) Uani 1 1 d .
O8 O 0.6611(2) 0.7550(2) 0.24289(4) 0.0550(6) Uani 1 1 d .
O9 O 0.83757(19) 0.8312(2) 0.22191(4) 0.0453(5) Uani 1 1 d .
O10 O 0.96584(19) 0.87783(17) 0.17425(4) 0.0462(5) Uani 1 1 d .
H10D H 0.9858 0.9153 0.1871 0.069 Uiso 1 1 calc R
C21 C 0.8612(3) 0.6951(2) 0.15761(5) 0.0344(5) Uani 1 1 d .
H21A H 0.9344 0.6741 0.1474 0.041 Uiso 1 1 calc R
C22 C 0.7916(3) 0.5766(2) 0.16526(5) 0.0393(6) Uani 1 1 d .
H22A H 0.7492 0.5429 0.1503 0.047 Uiso 1 1 calc R
C23 C 0.6978(3) 0.5976(2) 0.18550(5) 0.0402(6) Uani 1 1 d .
H23A H 0.6389 0.5360 0.1886 0.048 Uiso 1 1 calc R
C24 C 0.6943(2) 0.6997(2) 0.19934(5) 0.0367(6) Uani 1 1 d .
C25 C 0.6006(3) 0.7238(3) 0.21989(6) 0.0503(7) Uani 1 1 d .
H25A H 0.5461 0.7913 0.2148 0.060 Uiso 1 1 calc R
H25B H 0.5498 0.6502 0.2224 0.060 Uiso 1 1 calc R
C26 C 0.7474(3) 0.8559(3) 0.24091(6) 0.0543(8) Uani 1 1 d .
C27 C 0.7885(2) 0.8032(2) 0.19715(5) 0.0346(5) Uani 1 1 d .
H27A H 0.7483 0.8773 0.1901 0.042 Uiso 1 1 calc R
C28 C 0.9005(2) 0.7681(2) 0.18089(5) 0.0335(5) Uani 1 1 d .
H28A H 0.9560 0.7157 0.1910 0.040 Uiso 1 1 calc R
C29 C 0.8194(5) 0.8539(5) 0.26559(7) 0.0782(13) Uani 1 1 d .
H29A H 0.8587 0.7744 0.2676 0.117 Uiso 1 1 calc R
H29B H 0.7632 0.8682 0.2794 0.117 Uiso 1 1 calc R
H29C H 0.8818 0.9178 0.2653 0.117 Uiso 1 1 calc R
C30 C 0.6820(5) 0.9801(4) 0.23601(9) 0.0756(12) Uani 1 1 d .
H30A H 0.6376 0.9760 0.2203 0.113 Uiso 1 1 calc R
H30B H 0.7430 1.0452 0.2352 0.113 Uiso 1 1 calc R
H30C H 0.6246 0.9969 0.2495 0.113 Uiso 1 1 calc R
C31 C 0.7622(3) 0.7413(3) 0.11870(5) 0.0396(6) Uani 1 1 d .
C32 C 0.6522(4) 0.7882(4) 0.07995(7) 0.0681(10) Uani 1 1 d .
H32A H 0.6966 0.7155 0.0746 0.102 Uiso 1 1 calc R
H32B H 0.6771 0.8579 0.0698 0.102 Uiso 1 1 calc R
H32C H 0.5643 0.7747 0.0780 0.102 Uiso 1 1 calc R
C33 C 0.6210(4) 0.9219(4) 0.11815(8) 0.0722(11) Uani 1 1 d .
H33A H 0.6468 0.9286 0.1355 0.108 Uiso 1 1 calc R
H33B H 0.5321 0.9128 0.1174 0.108 Uiso 1 1 calc R
H33C H 0.6452 0.9956 0.1092 0.108 Uiso 1 1 calc R

loop_
_atom_site_aniso_label
_atom_site_aniso_U_11
_atom_site_aniso_U_22
_atom_site_aniso_U_33
_atom_site_aniso_U_23
_atom_site_aniso_U_13
_atom_site_aniso_U_12
N2 0.0458(13) 0.0577(14) 0.0351(13) -0.0049(11) -0.0003(11) -0.0045(12)
N1 0.0560(15) 0.0444(12) 0.0382(13) -0.0002(10) 0.0048(11) -0.0038(12)
Cl1 0.0369(4) 0.0772(5) 0.0762(6) -0.0062(5) -0.0048(4) 0.0118(4)
O1 0.0361(9) 0.0497(10) 0.0289(9) -0.0038(8) 0.0043(7) 0.0000(8)
O2 0.0566(13) 0.0680(13) 0.0424(12) -0.0023(10) 0.0186(10) 0.0041(12)
O3 0.0668(14) 0.0591(12) 0.0390(12) -0.0140(10) 0.0027(11) -0.0053(11)
O4 0.0552(12) 0.0438(10) 0.0368(10) -0.0066(8) 0.0147(9) -0.0077(9)
O5 0.0376(10) 0.0489(10) 0.0514(12) -0.0161(9) 0.0116(9) -0.0159(9)
C1 0.0308(12) 0.0416(13) 0.0343(13) -0.0059(10) 0.0037(10) -0.0022(10)
C2 0.0292(12) 0.0498(14) 0.0400(15) 0.0023(11) 0.0004(10) -0.0039(11)
C3 0.0386(14) 0.0441(13) 0.0362(14) 0.0035(11) -0.0036(11) -0.0146(12)
C4 0.0425(14) 0.0327(11) 0.0352(14) -0.0029(10) -0.0051(11) -0.0060(11)
C5 0.0621(19) 0.0399(14) 0.0467(17) -0.0114(12) -0.0023(14) -0.0057(14)
C6 0.0597(19) 0.0580(17) 0.0431(17) -0.0170(15) 0.0150(14) -0.0057(15)
C7 0.0338(12) 0.0368(12) 0.0344(13) -0.0063(10) 0.0056(10) -0.0040(10)
C8 0.0316(11) 0.0359(11) 0.0333(13) -0.0058(10) 0.0047(10) -0.0057(10)
C9 0.057(2) 0.093(3) 0.088(3) -0.030(3) 0.019(2) 0.008(2)
C10 0.099(3) 0.094(3) 0.042(2) -0.010(2) 0.025(2) -0.014(3)
C11 0.0411(14) 0.0405(13) 0.0318(13) -0.0038(10) 0.0047(11) -0.0087(11)
C12 0.105(3) 0.0557(18) 0.0384(17) 0.0088(14) 0.0069(18) -0.005(2)
C13 0.078(3) 0.075(2) 0.061(2) 0.0180(19) 0.0193(19) 0.026(2)
Cl2 0.0771(6) 0.0374(3) 0.0753(6) 0.0047(4) 0.0064(5) 0.0112(4)
O6 0.0479(11) 0.0358(9) 0.0296(9) -0.0044(7) 0.0050(8) 0.0018(8)
O7 0.0695(15) 0.0559(12) 0.0412(12) -0.0189(10) 0.0019(11) 0.0047(12)
O8 0.0576(13) 0.0683(13) 0.0391(12) -0.0027(10) 0.0146(10) -0.0065(12)
O9 0.0427(11) 0.0569(11) 0.0362(10) -0.0162(9) 0.0070(8) -0.0087(9)
O10 0.0485(11) 0.0384(9) 0.0516(12) -0.0116(9) 0.0152(10) -0.0172(9)
C21 0.0411(14) 0.0298(11) 0.0323(13) -0.0036(9) 0.0056(11) -0.0025(10)
C22 0.0519(16) 0.0291(11) 0.0370(14) -0.0016(10) -0.0027(12) -0.0039(11)
C23 0.0446(14) 0.0382(12) 0.0377(14) 0.0026(11) -0.0033(11) -0.0141(12)
C24 0.0326(13) 0.0423(13) 0.0352(14) 0.0038(11) 0.0030(10) -0.0048(11)
C25 0.0386(15) 0.0631(18) 0.0492(17) 0.0030(14) 0.0113(13) -0.0048(14)
C26 0.0593(19) 0.0598(18) 0.0440(17) -0.0161(14) 0.0172(16) -0.0069(16)
C27 0.0367(13) 0.0336(11) 0.0337(13) -0.0051(10) 0.0065(10) -0.0033(10)
C28 0.0355(12) 0.0313(10) 0.0335(13) -0.0049(9) 0.0063(10) -0.0061(10)
C29 0.094(3) 0.103(3) 0.0384(19) -0.023(2) 0.0095(19) -0.018(3)
C30 0.093(3) 0.0563(19) 0.077(3) -0.0157(19) 0.030(2) 0.010(2)
C31 0.0401(14) 0.0417(13) 0.0369(14) -0.0045(11) 0.0047(11) -0.0090(11)
C32 0.058(2) 0.105(3) 0.0418(18) -0.0061(18) -0.0122(16) -0.007(2)
C33 0.071(2) 0.073(2) 0.073(3) -0.0166(19) -0.019(2) 0.022(2)

loop_
_atom_type_symbol
_atom_type_description
_atom_type_scat_dispersion_real
_atom_type_scat_dispersion_imag
_atom_type_scat_source
C C 0.0033 0.0016 'International Tables Vol C Tables 4.2.6.8 and 6.1.1.4'
H H 0.0000 0.0000 'International Tables Vol C Tables 4.2.6.8 and 6.1.1.4'
N N 0.0061 0.0033 'International Tables Vol C Tables 4.2.6.8 and 6.1.1.4'
O O 0.0106 0.0060 'International Tables Vol C Tables 4.2.6.8 and 6.1.1.4'
Cl Cl 0.1484 0.1585 'International Tables Vol C Tables 4.2.6.8 and 6.1.1.4'

loop_
_geom_angle_atom_site_label_1
_geom_angle_atom_site_label_2
_geom_angle_atom_site_label_3
_geom_angle
C31 N2 C32 119.3(3)
C31 N2 C33 123.2(3)
C32 N2 C33 117.4(3)
C11 N1 C12 119.3(3)
C11 N1 C13 124.1(3)
C12 N1 C13 116.5(3)
C11 O1 C1 115.7(2)
C6 O3 C5 114.5(2)
C6 O4 C7 116.1(2)
O1 C1 C8 107.6(2)
O1 C1 C2 108.3(2)
C8 C1 C2 110.6(2)
C3 C2 C1 113.2(2)
C3 C2 Cl1 110.0(2)
C1 C2 Cl1 107.11(19)
C4 C3 C2 122.8(2)
C3 C4 C5 124.1(3)
C3 C4 C7 123.7(2)
C5 C4 C7 112.2(2)
O3 C5 C4 110.5(2)
O3 C6 O4 110.6(2)
O3 C6 C10 105.6(3)
O4 C6 C10 105.3(3)
O3 C6 C9 111.4(3)
O4 C6 C9 110.7(3)
C10 C6 C9 113.1(3)
O4 C7 C4 109.1(2)
O4 C7 C8 105.7(2)
C4 C7 C8 112.7(2)
O5 C8 C1 111.4(2)
O5 C8 C7 108.7(2)
C1 C8 C7 111.2(2)
O2 C11 N1 125.6(3)
O2 C11 O1 121.5(3)
N1 C11 O1 112.9(2)
C31 O6 C21 115.5(2)
C25 O8 C26 114.4(2)
C26 O9 C27 115.6(2)
O6 C21 C28 107.3(2)
O6 C21 C22 108.5(2)
C28 C21 C22 110.6(2)
C23 C22 C21 113.2(2)
C23 C22 Cl2 110.1(2)
C21 C22 Cl2 107.3(2)
C24 C23 C22 123.0(2)
C23 C24 C25 124.2(3)
C23 C24 C27 123.6(2)
C25 C24 C27 112.1(2)
O8 C25 C24 110.7(2)
O9 C26 O8 110.5(2)
O9 C26 C29 105.0(3)
O8 C26 C29 104.8(3)
O9 C26 C30 110.9(3)
O8 C26 C30 112.2(3)
C29 C26 C30 113.0(3)
O9 C27 C24 109.2(2)
O9 C27 C28 106.0(2)
C24 C27 C28 112.8(2)
O10 C28 C21 111.6(2)
O10 C28 C27 108.82(19)
C21 C28 C27 111.5(2)
O7 C31 N2 124.6(3)
O7 C31 O6 122.2(3)
N2 C31 O6 113.1(2)

loop_
_geom_bond_atom_site_label_1
_geom_bond_atom_site_label_2
_geom_bond_distance
N2 C31 1.336(4)
N2 C32 1.463(4)
N2 C33 1.465(5)
N1 C11 1.328(4)
N1 C12 1.457(4)
N1 C13 1.460(5)
Cl1 C2 1.833(3)
O1 C11 1.361(3)
O1 C1 1.447(3)
O2 C11 1.225(4)
O3 C6 1.429(4)
O3 C5 1.430(4)
O4 C6 1.431(3)
O4 C7 1.437(3)
O5 C8 1.415(3)
C1 C8 1.518(4)
C1 C2 1.525(4)
C2 C3 1.494(4)
C3 C4 1.312(4)
C4 C5 1.505(4)
C4 C7 1.512(3)
C6 C10 1.502(6)
C6 C9 1.528(6)
C7 C8 1.526(3)
Cl2 C22 1.828(3)
O6 C31 1.350(3)
O6 C21 1.448(3)
O7 C31 1.228(4)
O8 C25 1.418(4)
O8 C26 1.431(4)
O9 C26 1.419(4)
O9 C27 1.442(3)
O10 C28 1.418(3)
C21 C28 1.519(3)
C21 C22 1.533(3)
C22 C23 1.486(4)
C23 C24 1.321(4)
C24 C25 1.503(4)
C24 C27 1.508(3)
C26 C29 1.515(6)
C26 C30 1.532(6)
C27 C28 1.525(3)
